data_8105518
loop_
_publ_author_name
'Yeo, Chien Ing'
'Tan, Yee Seng'
'Tiekink, Edward R.T.'

_publ_section_title
;
 Crystal structure of (\m2-1,1&#x2032;-bis(diphenylphosphino)ferrocene-\k2
 P,P&#x2032;)-bis[(Z)N-(3-fluorophenyl)-O-methylthiocarbamato-S]digold(I)
 chloroform solvate, C50H42Au2F2FeN2O2P2S2, CHCl3
;
_journal_issue 6
_journal_name_full 'Zeitschrift f\"ur Kristallographie - New Crystal Structures'
_journal_page_first 1551
_journal_page_last 1553
_journal_paper_doi 10.1515/ncrs-2020-0386
_journal_volume 235
_journal_year 2020
_chemical_formula_moiety 'C50 H42 Au2 F2 Fe N2 O2 P2 S2, C H Cl3'
_chemical_formula_sum 'C51 H43 Au2 Cl3 F2 Fe N2 O2 P2 S2'
_chemical_formula_weight 1436.06
_space_group_crystal_system triclinic
_space_group_IT_number 2
_space_group_name_Hall '-P 1'
_space_group_name_H-M_alt 'P -1'
_atom_sites_solution_hydrogens geom
_atom_sites_solution_primary direct
_atom_sites_solution_secondary difmap
_audit_creation_method SHELXL-2018/3
_cell_angle_alpha 110.3090(10)
_cell_angle_beta 103.1320(10)
_cell_angle_gamma 105.6010(10)
_cell_formula_units_Z 1
_cell_length_a 8.32760(10)
_cell_length_b 13.11160(10)
_cell_length_c 13.55470(10)
_cell_measurement_reflns_used 97618
_cell_measurement_temperature 100(2)
_cell_measurement_theta_max 76.4640
_cell_measurement_theta_min 3.6990
_cell_volume 1249.87(3)
_computing_cell_refinement 'CrysAlisPro [1]'
_computing_data_collection 'CrysAlisPro [1]'
_computing_data_reduction 'CrysAlisPro [1]'
_computing_molecular_graphics 'ORTEP-3 for Windows [4]'
_computing_publication_material 'SHELXL-2018/3 [3]'
_computing_structure_refinement 'SHELXL-2018/3 [3]'
_computing_structure_solution 'SHELXT 2014/5 [2]'
_diffrn_ambient_environment N~2~
_diffrn_ambient_temperature 100(2)
_diffrn_detector 'CCD plate'
_diffrn_detector_area_resol_mean 5.2558
_diffrn_detector_type AtlasS2
_diffrn_measured_fraction_theta_full 1.000
_diffrn_measured_fraction_theta_max 1.000
_diffrn_measurement_device 'four-circle diffractometer'
_diffrn_measurement_device_type 'XtaLAB Synergy, Dualflex, AtlasS2'
_diffrn_measurement_method '\w scans'
_diffrn_radiation_monochromator mirror
_diffrn_radiation_type CuK\a
_diffrn_radiation_wavelength 1.54184
_diffrn_reflns_av_R_equivalents 0.0320
_diffrn_reflns_av_unetI/netI 0.0089
_diffrn_reflns_Laue_measured_fraction_full 1.000
_diffrn_reflns_Laue_measured_fraction_max 1.000
_diffrn_reflns_limit_h_max 10
_diffrn_reflns_limit_h_min -9
_diffrn_reflns_limit_k_max 16
_diffrn_reflns_limit_k_min -16
_diffrn_reflns_limit_l_max 16
_diffrn_reflns_limit_l_min -16
_diffrn_reflns_number 123988
_diffrn_reflns_point_group_measured_fraction_full 1.000
_diffrn_reflns_point_group_measured_fraction_max 1.000
_diffrn_reflns_theta_full 67.684
_diffrn_reflns_theta_max 75.269
_diffrn_reflns_theta_min 3.719
_diffrn_source 'micro-focus sealed X-ray tube'
_exptl_absorpt_coefficient_mu 16.384
_exptl_absorpt_correction_T_max 0.771
_exptl_absorpt_correction_T_min 0.256
_exptl_absorpt_correction_type gaussian
_exptl_absorpt_process_details 'CrysAlisPro [1]'
_exptl_crystal_colour yellow
_exptl_crystal_density_diffrn 1.908
_exptl_crystal_description prism
_exptl_crystal_F_000 694
_exptl_crystal_size_max 0.167
_exptl_crystal_size_mid 0.052
_exptl_crystal_size_min 0.040
_refine_diff_density_max 0.750
_refine_diff_density_min -0.776
_refine_diff_density_rms 0.076
_refine_ls_extinction_coef .
_refine_ls_extinction_method none
_refine_ls_goodness_of_fit_ref 1.097
_refine_ls_hydrogen_treatment constr
_refine_ls_matrix_type full
_refine_ls_number_parameters 333
_refine_ls_number_reflns 5168
_refine_ls_number_restraints 0
_refine_ls_restrained_S_all 1.097
_refine_ls_R_factor_all 0.0154
_refine_ls_R_factor_gt 0.0153
_refine_ls_shift/su_max 0.004
_refine_ls_shift/su_mean 0.000
_refine_ls_structure_factor_coef Fsqd
_refine_ls_weighting_details 'w=1/[\s^2^(Fo^2^)+(0.0195P)^2^+1.4990P] where P=(Fo^2^+2Fc^2^)/3'
_refine_ls_weighting_scheme calc
_refine_ls_wR_factor_gt 0.0387
_refine_ls_wR_factor_ref 0.0387
_reflns_Friedel_coverage 0.000
_reflns_Friedel_fraction_full .
_reflns_Friedel_fraction_max .
_reflns_number_gt 5144
_reflns_number_total 5168
_reflns_threshold_expression 'I > 2\s(I)'
_cod_data_source_file suppl_ncrs-2020-0386_suppl.cif
_cod_data_source_block shelx
_cod_original_cell_volume 1249.86(2)
_cod_database_code 8105518
_shelx_shelxl_version_number 2018/3
_shelx_space_group_comment
;
The symmetry employed for this shelxl refinement is uniquely defined
by the following loop, which should always be used as a source of
symmetry information in preference to the above space-group names.
They are only intended as comments.
;
_shelx_estimated_absorpt_t_min 0.171
_shelx_estimated_absorpt_t_max 0.560

loop_
_space_group_symop_operation_xyz
'x, y, z'
'-x, -y, -z'

loop_
_atom_site_label
_atom_site_type_symbol
_atom_site_fract_x
_atom_site_fract_y
_atom_site_fract_z
_atom_site_U_iso_or_equiv
_atom_site_adp_type
_atom_site_occupancy
_atom_site_site_symmetry_order
_atom_site_calc_flag
_atom_site_refinement_flags_posn
_atom_site_refinement_flags_adp
_atom_site_refinement_flags_occupancy
_atom_site_disorder_assembly
_atom_site_disorder_group
Au Au 0.45643(2) 0.34168(2) 0.77818(2) 0.01626(3) Uani 1 1 d . . . . .
Fe Fe 1.000000 0.500000 1.000000 0.01450(9) Uani 1 2 d S . P . .
S1 S 0.31541(8) 0.37156(5) 0.62939(4) 0.02324(11) Uani 1 1 d . . . . .
P1 P 0.57851(7) 0.30475(4) 0.92180(4) 0.01350(9) Uani 1 1 d . . . . .
O1 O 0.5854(2) 0.33053(16) 0.58040(14) 0.0294(4) Uani 1 1 d . . . . .
N1 N 0.3507(3) 0.28430(19) 0.42603(17) 0.0278(4) Uani 1 1 d . . . . .
C1 C 0.4183(3) 0.3229(2) 0.53228(19) 0.0233(4) Uani 1 1 d . . . . .
F1 F -0.2568(3) 0.0653(2) 0.2115(3) 0.0487(10) Uani 0.592(5) 1 d . . P A 1
C2 C 0.1761(3) 0.2779(2) 0.37891(19) 0.0272(5) Uani 0.592(5) 1 d . . P A 1
C3 C 0.1425(4) 0.3784(3) 0.3867(2) 0.0348(6) Uani 0.592(5) 1 d . . P A 1
H3 H 0.236784 0.453628 0.425506 0.042 Uiso 0.592(5) 1 calc R U P A 1
C4 C -0.0305(4) 0.3671(3) 0.3372(2) 0.0420(7) Uani 0.592(5) 1 d . . P A 1
H4 H -0.053256 0.436184 0.344892 0.050 Uiso 0.592(5) 1 calc R U P A 1
C5 C -0.1700(4) 0.2598(3) 0.2775(2) 0.0397(7) Uani 0.592(5) 1 d . . P A 1
H5 H -0.287719 0.253455 0.243817 0.048 Uiso 0.592(5) 1 calc R U P A 1
C6 C -0.1319(4) 0.1622(3) 0.2688(2) 0.0388(6) Uani 0.592(5) 1 d . . P A 1
C7 C 0.0372(3) 0.1682(2) 0.3175(2) 0.0303(5) Uani 0.592(5) 1 d . . P A 1
H7 H 0.058289 0.098518 0.309305 0.036 Uiso 0.592(5) 1 calc R U P A 1
F1' F -0.0843(5) 0.4492(3) 0.3442(3) 0.0363(12) Uani 0.408(5) 1 d . . P A 2
C2' C 0.1761(3) 0.2779(2) 0.37891(19) 0.0272(5) Uani 0.408(5) 1 d . . P A 2
C3' C 0.1425(4) 0.3784(3) 0.3867(2) 0.0348(6) Uani 0.408(5) 1 d . . P A 2
H3' H 0.236784 0.453628 0.425506 0.042 Uiso 0.408(5) 1 calc R U P A 2
C4' C -0.0305(4) 0.3671(3) 0.3372(2) 0.0420(7) Uani 0.408(5) 1 d . . P A 2
C5' C -0.1700(4) 0.2598(3) 0.2775(2) 0.0397(7) Uani 0.408(5) 1 d . . P A 2
H5' H -0.287719 0.253455 0.243817 0.048 Uiso 0.408(5) 1 calc R U P A 2
C6' C -0.1319(4) 0.1622(3) 0.2688(2) 0.0388(6) Uani 0.408(5) 1 d . . P A 2
H6' H -0.226204 0.087084 0.227218 0.047 Uiso 0.408(5) 1 calc R U P A 2
C7' C 0.0372(3) 0.1682(2) 0.3175(2) 0.0303(5) Uani 0.408(5) 1 d . . P A 2
H7' H 0.058289 0.098518 0.309305 0.036 Uiso 0.408(5) 1 calc R U P A 2
C8 C 0.6778(4) 0.2941(3) 0.5045(2) 0.0387(6) Uani 1 1 d . . . . .
H8A H 0.614528 0.210000 0.454137 0.058 Uiso 1 1 calc R U . . .
H8B H 0.799639 0.308510 0.548048 0.058 Uiso 1 1 calc R U . . .
H8C H 0.681881 0.339014 0.459848 0.058 Uiso 1 1 calc R U . . .
C11 C 0.7782(3) 0.42193(17) 1.02663(17) 0.0153(4) Uani 1 1 d . . . . .
C12 C 0.9308(3) 0.4161(2) 1.09540(18) 0.0196(4) Uani 1 1 d . . . . .
H12 H 0.946794 0.346465 1.093458 0.024 Uiso 1 1 calc R U . . .
C13 C 1.0537(3) 0.5332(2) 1.16701(18) 0.0256(5) Uani 1 1 d . . . . .
H13 H 1.166715 0.555670 1.221521 0.031 Uiso 1 1 calc R U . . .
C14 C 0.9786(3) 0.6112(2) 1.14312(19) 0.0263(5) Uani 1 1 d . . . . .
H14 H 1.033045 0.694599 1.179118 0.032 Uiso 1 1 calc R U . . .
C15 C 0.8096(3) 0.54384(18) 1.05696(18) 0.0201(4) Uani 1 1 d . . . . .
H15 H 0.730718 0.573791 1.024820 0.024 Uiso 1 1 calc R U . . .
C21 C 0.4276(3) 0.27759(17) 0.99589(17) 0.0159(4) Uani 1 1 d . . . . .
C22 C 0.2548(3) 0.19333(19) 0.93185(19) 0.0201(4) Uani 1 1 d . . . . .
H22 H 0.220999 0.151187 0.852737 0.024 Uiso 1 1 calc R U . . .
C23 C 0.1329(3) 0.1714(2) 0.9838(2) 0.0235(4) Uani 1 1 d . . . . .
H23 H 0.015681 0.113932 0.940316 0.028 Uiso 1 1 calc R U . . .
C24 C 0.1816(3) 0.2331(2) 1.0993(2) 0.0235(4) Uani 1 1 d . . . . .
H24 H 0.097664 0.217616 1.134673 0.028 Uiso 1 1 calc R U . . .
C25 C 0.3520(3) 0.3173(2) 1.16331(19) 0.0225(4) Uani 1 1 d . . . . .
H25 H 0.384615 0.359716 1.242283 0.027 Uiso 1 1 calc R U . . .
C26 C 0.4757(3) 0.33958(18) 1.11171(18) 0.0183(4) Uani 1 1 d . . . . .
H26 H 0.592789 0.397064 1.155553 0.022 Uiso 1 1 calc R U . . .
C31 C 0.6231(3) 0.17129(17) 0.87648(17) 0.0166(4) Uani 1 1 d . . . . .
C32 C 0.6276(3) 0.12053(19) 0.76878(19) 0.0220(4) Uani 1 1 d . . . . .
H32 H 0.617237 0.159307 0.721449 0.026 Uiso 1 1 calc R U . . .
C33 C 0.6473(3) 0.0129(2) 0.7303(2) 0.0263(5) Uani 1 1 d . . . . .
H33 H 0.651058 -0.021340 0.656980 0.032 Uiso 1 1 calc R U . . .
C34 C 0.6613(3) -0.04423(19) 0.7986(2) 0.0251(5) Uani 1 1 d . . . . .
H34 H 0.672344 -0.118317 0.771493 0.030 Uiso 1 1 calc R U . . .
C35 C 0.6594(3) 0.00602(19) 0.9064(2) 0.0229(4) Uani 1 1 d . . . . .
H35 H 0.670834 -0.033015 0.953438 0.028 Uiso 1 1 calc R U . . .
C36 C 0.6408(3) 0.11374(18) 0.94581(19) 0.0191(4) Uani 1 1 d . . . . .
H36 H 0.640025 0.148349 1.019900 0.023 Uiso 1 1 calc R U . . .
C41 C 0.0333(7) 0.0640(5) 0.5186(4) 0.0343(12) Uani 0.5 1 d . . P B -3
H41 H 0.069902 0.128863 0.495681 0.041 Uiso 0.5 1 calc R U P B -3
Cl1 Cl -0.0393(2) 0.11231(13) 0.63193(12) 0.0438(3) Uani 0.5 1 d . . P B -3
Cl2 Cl 0.2189(2) 0.02762(16) 0.56068(19) 0.0580(4) Uani 0.5 1 d . . P B -3
Cl3 Cl -0.1383(3) -0.05837(18) 0.40422(15) 0.0766(7) Uani 0.5 1 d . . P B -3

loop_
_atom_site_aniso_label
_atom_site_aniso_U_11
_atom_site_aniso_U_22
_atom_site_aniso_U_33
_atom_site_aniso_U_23
_atom_site_aniso_U_13
_atom_site_aniso_U_12
Au 0.01440(5) 0.01805(5) 0.01528(5) 0.00766(3) 0.00356(3) 0.00555(3)
Fe 0.0118(2) 0.0149(2) 0.0141(2) 0.00491(17) 0.00444(17) 0.00314(17)
S1 0.0250(3) 0.0313(3) 0.0173(2) 0.0123(2) 0.0067(2) 0.0148(2)
P1 0.0120(2) 0.0139(2) 0.0144(2) 0.00608(18) 0.00455(18) 0.00500(18)
O1 0.0196(8) 0.0368(9) 0.0241(8) 0.0073(7) 0.0059(7) 0.0090(7)
N1 0.0263(10) 0.0360(11) 0.0219(10) 0.0122(9) 0.0097(8) 0.0126(9)
C1 0.0224(11) 0.0239(11) 0.0231(11) 0.0105(9) 0.0082(9) 0.0075(9)
F1 0.0168(13) 0.0371(16) 0.062(2) 0.0028(14) 0.0009(12) 0.0019(11)
C2 0.0305(13) 0.0421(14) 0.0170(10) 0.0151(10) 0.0126(9) 0.0188(11)
C3 0.0458(16) 0.0421(15) 0.0237(12) 0.0170(11) 0.0134(11) 0.0227(13)
C4 0.0586(19) 0.0634(19) 0.0298(13) 0.0288(14) 0.0226(13) 0.0438(17)
C5 0.0404(16) 0.072(2) 0.0229(12) 0.0241(13) 0.0138(11) 0.0375(15)
C6 0.0318(14) 0.0612(19) 0.0291(13) 0.0193(13) 0.0137(11) 0.0242(14)
C7 0.0290(13) 0.0421(14) 0.0280(12) 0.0179(11) 0.0133(10) 0.0189(11)
F1' 0.043(2) 0.031(2) 0.039(2) 0.0142(16) 0.0107(17) 0.0242(17)
C2' 0.0305(13) 0.0421(14) 0.0170(10) 0.0151(10) 0.0126(9) 0.0188(11)
C3' 0.0458(16) 0.0421(15) 0.0237(12) 0.0170(11) 0.0134(11) 0.0227(13)
C4' 0.0586(19) 0.0634(19) 0.0298(13) 0.0288(14) 0.0226(13) 0.0438(17)
C5' 0.0404(16) 0.072(2) 0.0229(12) 0.0241(13) 0.0138(11) 0.0375(15)
C6' 0.0318(14) 0.0612(19) 0.0291(13) 0.0193(13) 0.0137(11) 0.0242(14)
C7' 0.0290(13) 0.0421(14) 0.0280(12) 0.0179(11) 0.0133(10) 0.0189(11)
C8 0.0231(13) 0.0461(16) 0.0337(14) 0.0033(12) 0.0109(11) 0.0119(12)
C11 0.0131(9) 0.0157(9) 0.0168(9) 0.0065(8) 0.0063(8) 0.0050(8)
C12 0.0155(10) 0.0266(11) 0.0189(10) 0.0135(9) 0.0059(8) 0.0065(8)
C13 0.0166(11) 0.0368(13) 0.0147(10) 0.0086(9) 0.0046(8) 0.0016(9)
C14 0.0251(12) 0.0201(10) 0.0214(11) 0.0000(9) 0.0121(9) -0.0002(9)
C15 0.0204(11) 0.0175(10) 0.0241(10) 0.0075(8) 0.0126(9) 0.0077(8)
C21 0.0144(10) 0.0154(9) 0.0209(10) 0.0088(8) 0.0072(8) 0.0081(8)
C22 0.0169(10) 0.0194(10) 0.0225(10) 0.0079(8) 0.0062(8) 0.0069(8)
C23 0.0153(10) 0.0240(11) 0.0332(12) 0.0145(9) 0.0096(9) 0.0069(9)
C24 0.0206(11) 0.0298(11) 0.0333(12) 0.0197(10) 0.0165(10) 0.0151(9)
C25 0.0251(11) 0.0269(11) 0.0233(11) 0.0130(9) 0.0132(9) 0.0143(9)
C26 0.0167(10) 0.0188(10) 0.0202(10) 0.0084(8) 0.0064(8) 0.0082(8)
C31 0.0130(9) 0.0138(9) 0.0206(10) 0.0053(8) 0.0069(8) 0.0038(7)
C32 0.0219(11) 0.0208(10) 0.0208(10) 0.0072(8) 0.0083(9) 0.0064(9)
C33 0.0273(12) 0.0220(11) 0.0238(11) 0.0021(9) 0.0118(9) 0.0091(9)
C34 0.0194(11) 0.0152(10) 0.0372(13) 0.0062(9) 0.0125(10) 0.0067(8)
C35 0.0173(11) 0.0208(10) 0.0362(12) 0.0155(10) 0.0127(9) 0.0086(9)
C36 0.0171(10) 0.0190(10) 0.0241(10) 0.0101(8) 0.0102(8) 0.0077(8)
C41 0.034(3) 0.032(3) 0.020(2) 0.008(2) 0.002(2) -0.003(2)
Cl1 0.0439(8) 0.0460(7) 0.0430(7) 0.0185(6) 0.0245(6) 0.0128(6)
Cl2 0.0524(10) 0.0489(9) 0.0780(12) 0.0227(9) 0.0323(9) 0.0259(8)
Cl3 0.0774(14) 0.0569(11) 0.0335(8) 0.0050(8) -0.0050(9) -0.0243(10)

loop_
_atom_type_symbol
_atom_type_description
_atom_type_scat_dispersion_real
_atom_type_scat_dispersion_imag
_atom_type_scat_source
C C 0.0181 0.0091 'International Tables Vol C Tables 4.2.6.8 and 6.1.1.4'
H H 0.0000 0.0000 'International Tables Vol C Tables 4.2.6.8 and 6.1.1.4'
N N 0.0311 0.0180 'International Tables Vol C Tables 4.2.6.8 and 6.1.1.4'
O O 0.0492 0.0322 'International Tables Vol C Tables 4.2.6.8 and 6.1.1.4'
F F 0.0727 0.0534 'International Tables Vol C Tables 4.2.6.8 and 6.1.1.4'
P P 0.2955 0.4335 'International Tables Vol C Tables 4.2.6.8 and 6.1.1.4'
S S 0.3331 0.5567 'International Tables Vol C Tables 4.2.6.8 and 6.1.1.4'
Cl Cl 0.3639 0.7018 'International Tables Vol C Tables 4.2.6.8 and 6.1.1.4'
Fe Fe -1.1336 3.1974 'International Tables Vol C Tables 4.2.6.8 and 6.1.1.4'
Au Au -4.4197 7.2980 'International Tables Vol C Tables 4.2.6.8 and 6.1.1.4'

loop_
_geom_angle_atom_site_label_1
_geom_angle_atom_site_label_2
_geom_angle_atom_site_label_3
_geom_angle
_geom_angle_site_symmetry_1
_geom_angle_site_symmetry_3
P1 Au S1 176.615(19) . .
C11 Fe C11 180.0 2_767 .
C11 Fe C15 138.75(8) 2_767 .
C11 Fe C15 41.25(8) . .
C11 Fe C15 41.25(8) 2_767 2_767
C11 Fe C15 138.75(8) . 2_767
C15 Fe C15 180.0 . 2_767
C11 Fe C12 41.09(8) 2_767 2_767
C11 Fe C12 138.91(8) . 2_767
C15 Fe C12 111.04(9) . 2_767
C15 Fe C12 68.96(9) 2_767 2_767
C11 Fe C12 138.91(8) 2_767 .
C11 Fe C12 41.09(8) . .
C15 Fe C12 68.96(9) . .
C15 Fe C12 111.04(9) 2_767 .
C12 Fe C12 180.00(6) 2_767 .
C11 Fe C14 111.66(8) 2_767 .
C11 Fe C14 68.34(8) . .
C15 Fe C14 40.22(9) . .
C15 Fe C14 139.78(9) 2_767 .
C12 Fe C14 111.87(9) 2_767 .
C12 Fe C14 68.13(9) . .
C11 Fe C14 68.34(8) 2_767 2_767
C11 Fe C14 111.66(8) . 2_767
C15 Fe C14 139.78(9) . 2_767
C15 Fe C14 40.22(9) 2_767 2_767
C12 Fe C14 68.13(9) 2_767 2_767
C12 Fe C14 111.87(9) . 2_767
C14 Fe C14 180.0 . 2_767
C11 Fe C13 111.63(8) 2_767 .
C11 Fe C13 68.37(8) . .
C15 Fe C13 68.10(9) . .
C15 Fe C13 111.90(9) 2_767 .
C12 Fe C13 139.62(9) 2_767 .
C12 Fe C13 40.38(9) . .
C14 Fe C13 40.30(10) . .
C14 Fe C13 139.70(10) 2_767 .
C11 Fe C13 68.37(8) 2_767 2_767
C11 Fe C13 111.63(8) . 2_767
C15 Fe C13 111.90(9) . 2_767
C15 Fe C13 68.10(9) 2_767 2_767
C12 Fe C13 40.38(9) 2_767 2_767
C12 Fe C13 139.62(9) . 2_767
C14 Fe C13 139.70(10) . 2_767
C14 Fe C13 40.30(10) 2_767 2_767
C13 Fe C13 180.0 . 2_767
C1 S1 Au 102.54(8) . .
C11 P1 C31 108.24(9) . .
C11 P1 C21 105.50(9) . .
C31 P1 C21 103.05(9) . .
C11 P1 Au 114.18(7) . .
C31 P1 Au 113.26(7) . .
C21 P1 Au 111.76(7) . .
C1 O1 C8 116.15(19) . .
C1 N1 C2' 118.4(2) . .
C1 N1 C2 118.4(2) . .
N1 C1 O1 120.1(2) . .
N1 C1 S1 126.07(19) . .
O1 C1 S1 113.85(16) . .
C3 C2 C7 119.3(2) . .
C3 C2 N1 121.4(2) . .
C7 C2 N1 119.1(2) . .
C4 C3 C2 119.2(3) . .
C4 C3 H3 120.4 . .
C2 C3 H3 120.4 . .
C5 C4 C3 122.4(3) . .
C5 C4 H4 118.8 . .
C3 C4 H4 118.8 . .
C6 C5 C4 117.1(3) . .
C6 C5 H5 121.5 . .
C4 C5 H5 121.5 . .
F1 C6 C5 116.9(3) . .
F1 C6 C7 120.0(3) . .
C5 C6 C7 123.1(3) . .
C6 C7 C2 118.9(3) . .
C6 C7 H7 120.5 . .
C2 C7 H7 120.5 . .
C3' C2' C7' 119.3(2) . .
C3' C2' N1 121.4(2) . .
C7' C2' N1 119.1(2) . .
C4' C3' C2' 119.2(3) . .
C4' C3' H3' 120.4 . .
C2' C3' H3' 120.4 . .
F1' C4' C5' 110.8(3) . .
F1' C4' C3' 126.7(4) . .
C5' C4' C3' 122.4(3) . .
C6' C5' C4' 117.1(3) . .
C6' C5' H5' 121.5 . .
C4' C5' H5' 121.5 . .
C5' C6' C7' 123.1(3) . .
C5' C6' H6' 118.5 . .
C7' C6' H6' 118.5 . .
C6' C7' C2' 118.9(3) . .
C6' C7' H7' 120.5 . .
C2' C7' H7' 120.5 . .
O1 C8 H8A 109.5 . .
O1 C8 H8B 109.5 . .
H8A C8 H8B 109.5 . .
O1 C8 H8C 109.5 . .
H8A C8 H8C 109.5 . .
H8B C8 H8C 109.5 . .
C12 C11 C15 107.78(18) . .
C12 C11 P1 128.98(16) . .
C15 C11 P1 123.24(16) . .
C12 C11 Fe 70.08(12) . .
C15 C11 Fe 69.82(12) . .
P1 C11 Fe 126.13(11) . .
C13 C12 C11 107.63(19) . .
C13 C12 Fe 70.41(12) . .
C11 C12 Fe 68.83(11) . .
C13 C12 H12 126.2 . .
C11 C12 H12 126.2 . .
Fe C12 H12 126.1 . .
C12 C13 C14 108.3(2) . .
C12 C13 Fe 69.21(12) . .
C14 C13 Fe 69.75(13) . .
C12 C13 H13 125.9 . .
C14 C13 H13 125.9 . .
Fe C13 H13 126.8 . .
C15 C14 C13 108.6(2) . .
C15 C14 Fe 69.21(12) . .
C13 C14 Fe 69.95(13) . .
C15 C14 H14 125.7 . .
C13 C14 H14 125.7 . .
Fe C14 H14 126.7 . .
C14 C15 C11 107.7(2) . .
C14 C15 Fe 70.57(13) . .
C11 C15 Fe 68.93(11) . .
C14 C15 H15 126.1 . .
C11 C15 H15 126.1 . .
Fe C15 H15 125.9 . .
C26 C21 C22 119.68(19) . .
C26 C21 P1 122.66(16) . .
C22 C21 P1 117.63(16) . .
C23 C22 C21 120.0(2) . .
C23 C22 H22 120.0 . .
C21 C22 H22 120.0 . .
C22 C23 C24 120.1(2) . .
C22 C23 H23 119.9 . .
C24 C23 H23 119.9 . .
C25 C24 C23 120.3(2) . .
C25 C24 H24 119.9 . .
C23 C24 H24 119.9 . .
C24 C25 C26 119.9(2) . .
C24 C25 H25 120.0 . .
C26 C25 H25 120.0 . .
C21 C26 C25 120.0(2) . .
C21 C26 H26 120.0 . .
C25 C26 H26 120.0 . .
C32 C31 C36 119.29(19) . .
C32 C31 P1 119.93(16) . .
C36 C31 P1 120.62(16) . .
C31 C32 C33 120.1(2) . .
C31 C32 H32 120.0 . .
C33 C32 H32 120.0 . .
C34 C33 C32 120.2(2) . .
C34 C33 H33 119.9 . .
C32 C33 H33 119.9 . .
C33 C34 C35 120.3(2) . .
C33 C34 H34 119.8 . .
C35 C34 H34 119.8 . .
C34 C35 C36 120.0(2) . .
C34 C35 H35 120.0 . .
C36 C35 H35 120.0 . .
C35 C36 C31 120.2(2) . .
C35 C36 H36 119.9 . .
C31 C36 H36 119.9 . .
Cl3 C41 Cl1 110.4(3) . .
Cl3 C41 Cl2 109.9(3) . .
Cl1 C41 Cl2 109.5(3) . .
Cl3 C41 H41 109.0 . .
Cl1 C41 H41 109.0 . .
Cl2 C41 H41 109.0 . .

loop_
_geom_bond_atom_site_label_1
_geom_bond_atom_site_label_2
_geom_bond_distance
_geom_bond_site_symmetry_2
Au P1 2.2533(5) .
Au S1 2.3065(5) .
Fe C11 2.033(2) 2_767
Fe C11 2.033(2) .
Fe C15 2.045(2) .
Fe C15 2.045(2) 2_767
Fe C12 2.049(2) 2_767
Fe C12 2.049(2) .
Fe C14 2.062(2) .
Fe C14 2.062(2) 2_767
Fe C13 2.065(2) .
Fe C13 2.065(2) 2_767
S1 C1 1.760(2) .
P1 C11 1.784(2) .
P1 C31 1.812(2) .
P1 C21 1.816(2) .
O1 C1 1.357(3) .
O1 C8 1.448(3) .
N1 C1 1.273(3) .
N1 C2' 1.416(3) .
N1 C2 1.416(3) .
F1 C6 1.240(4) .
C2 C3 1.393(4) .
C2 C7 1.391(4) .
C3 C4 1.387(4) .
C3 H3 0.9500 .
C4 C5 1.374(5) .
C4 H4 0.9500 .
C5 C6 1.371(4) .
C5 H5 0.9500 .
C6 C7 1.381(4) .
C7 H7 0.9500 .
F1' C4' 1.255(5) .
C2' C3' 1.393(4) .
C2' C7' 1.391(4) .
C3' C4' 1.387(4) .
C3' H3' 0.9500 .
C4' C5' 1.374(5) .
C5' C6' 1.371(4) .
C5' H5' 0.9500 .
C6' C7' 1.381(4) .
C6' H6' 0.9500 .
C7' H7' 0.9500 .
C8 H8A 0.9800 .
C8 H8B 0.9800 .
C8 H8C 0.9800 .
C11 C12 1.433(3) .
C11 C15 1.436(3) .
C12 C13 1.420(3) .
C12 H12 0.9500 .
C13 C14 1.422(4) .
C13 H13 0.9500 .
C14 C15 1.412(3) .
C14 H14 0.9500 .
C15 H15 0.9500 .
C21 C26 1.393(3) .
C21 C22 1.399(3) .
C22 C23 1.385(3) .
C22 H22 0.9500 .
C23 C24 1.388(3) .
C23 H23 0.9500 .
C24 C25 1.385(3) .
C24 H24 0.9500 .
C25 C26 1.394(3) .
C25 H25 0.9500 .
C26 H26 0.9500 .
C31 C32 1.393(3) .
C31 C36 1.401(3) .
C32 C33 1.394(3) .
C32 H32 0.9500 .
C33 C34 1.382(4) .
C33 H33 0.9500 .
C34 C35 1.384(3) .
C34 H34 0.9500 .
C35 C36 1.391(3) .
C35 H35 0.9500 .
C36 H36 0.9500 .
C41 Cl3 1.747(5) .
C41 Cl1 1.755(6) .
C41 Cl2 1.768(6) .
C41 H41 1.0000 .

loop_
_geom_torsion_atom_site_label_1
_geom_torsion_atom_site_label_2
_geom_torsion_atom_site_label_3
_geom_torsion_atom_site_label_4
_geom_torsion
_geom_torsion_site_symmetry_1
_geom_torsion_site_symmetry_2
_geom_torsion_site_symmetry_3
_geom_torsion_site_symmetry_4
C2' N1 C1 O1 -179.9(2) . . . .
C2 N1 C1 O1 -179.9(2) . . . .
C2' N1 C1 S1 -0.6(3) . . . .
C2 N1 C1 S1 -0.6(3) . . . .
C8 O1 C1 N1 0.7(3) . . . .
C8 O1 C1 S1 -178.67(18) . . . .
Au S1 C1 N1 154.5(2) . . . .
Au S1 C1 O1 -26.15(18) . . . .
C1 N1 C2 C3 75.1(3) . . . .
C1 N1 C2 C7 -108.9(3) . . . .
C7 C2 C3 C4 2.8(4) . . . .
N1 C2 C3 C4 178.7(2) . . . .
C2 C3 C4 C5 -2.0(4) . . . .
C3 C4 C5 C6 0.3(4) . . . .
C4 C5 C6 F1 -177.5(3) . . . .
C4 C5 C6 C7 0.6(4) . . . .
F1 C6 C7 C2 178.3(3) . . . .
C5 C6 C7 C2 0.2(4) . . . .
C3 C2 C7 C6 -2.0(4) . . . .
N1 C2 C7 C6 -178.0(2) . . . .
C1 N1 C2' C3' 75.1(3) . . . .
C1 N1 C2' C7' -108.9(3) . . . .
C7' C2' C3' C4' 2.8(4) . . . .
N1 C2' C3' C4' 178.7(2) . . . .
C2' C3' C4' F1' 174.1(3) . . . .
C2' C3' C4' C5' -2.0(4) . . . .
F1' C4' C5' C6' -176.4(3) . . . .
C3' C4' C5' C6' 0.3(4) . . . .
C4' C5' C6' C7' 0.6(4) . . . .
C5' C6' C7' C2' 0.2(4) . . . .
C3' C2' C7' C6' -2.0(4) . . . .
N1 C2' C7' C6' -178.0(2) . . . .
C31 P1 C11 C12 -20.3(2) . . . .
C21 P1 C11 C12 89.5(2) . . . .
Au P1 C11 C12 -147.42(17) . . . .
C31 P1 C11 C15 160.63(17) . . . .
C21 P1 C11 C15 -89.61(18) . . . .
Au P1 C11 C15 33.49(19) . . . .
C31 P1 C11 Fe 72.48(15) . . . .
C21 P1 C11 Fe -177.76(12) . . . .
Au P1 C11 Fe -54.66(14) . . . .
C15 C11 C12 C13 0.1(2) . . . .
P1 C11 C12 C13 -179.12(16) . . . .
Fe C11 C12 C13 59.98(15) . . . .
C15 C11 C12 Fe -59.90(14) . . . .
P1 C11 C12 Fe 120.90(17) . . . .
C11 C12 C13 C14 0.0(2) . . . .
Fe C12 C13 C14 58.98(15) . . . .
C11 C12 C13 Fe -58.98(14) . . . .
C12 C13 C14 C15 -0.1(3) . . . .
Fe C13 C14 C15 58.57(15) . . . .
C12 C13 C14 Fe -58.65(15) . . . .
C13 C14 C15 C11 0.1(2) . . . .
Fe C14 C15 C11 59.15(14) . . . .
C13 C14 C15 Fe -59.03(15) . . . .
C12 C11 C15 C14 -0.1(2) . . . .
P1 C11 C15 C14 179.13(15) . . . .
Fe C11 C15 C14 -60.19(15) . . . .
C12 C11 C15 Fe 60.06(14) . . . .
P1 C11 C15 Fe -120.68(15) . . . .
C11 P1 C21 C26 -1.5(2) . . . .
C31 P1 C21 C26 111.92(18) . . . .
Au P1 C21 C26 -126.14(16) . . . .
C11 P1 C21 C22 176.33(16) . . . .
C31 P1 C21 C22 -70.24(18) . . . .
Au P1 C21 C22 51.70(17) . . . .
C26 C21 C22 C23 -0.4(3) . . . .
P1 C21 C22 C23 -178.34(17) . . . .
C21 C22 C23 C24 0.2(3) . . . .
C22 C23 C24 C25 0.2(3) . . . .
C23 C24 C25 C26 -0.4(3) . . . .
C22 C21 C26 C25 0.2(3) . . . .
P1 C21 C26 C25 177.99(16) . . . .
C24 C25 C26 C21 0.2(3) . . . .
C11 P1 C31 C32 -110.58(18) . . . .
C21 P1 C31 C32 138.00(18) . . . .
Au P1 C31 C32 17.09(19) . . . .
C11 P1 C31 C36 73.97(19) . . . .
C21 P1 C31 C36 -37.44(19) . . . .
Au P1 C31 C36 -158.36(15) . . . .
C36 C31 C32 C33 0.8(3) . . . .
P1 C31 C32 C33 -174.73(17) . . . .
C31 C32 C33 C34 0.4(4) . . . .
C32 C33 C34 C35 -1.2(4) . . . .
C33 C34 C35 C36 0.9(3) . . . .
C34 C35 C36 C31 0.3(3) . . . .
C32 C31 C36 C35 -1.1(3) . . . .
P1 C31 C36 C35 174.36(17) . . . .
